data_4021102
loop_
_publ_author_name
'Frank W\"urthner'
'Vladimir Stepanenko'
'Zhijian Chen'
'Chantu R. Saha-M\"oller'
'Nikolaus Kocher'
'Dietmar Stalke'

_publ_section_title
;
 Preparation and Characterization of Regioisomerically Pure
 1,7-Disubstituted Perylene Bisimide Dyes
;
_journal_name_full 'Journal of Organic Chemistry'
_journal_page_first 7933
_journal_page_last 7939
_journal_paper_doi 10.1021/jo048880d
_journal_volume 69
_journal_year 2004
_chemical_formula_sum 'C73 H54 Br4 Cl2 N4 O8'
_chemical_formula_weight 1505.74
_space_group_IT_number 2
_symmetry_cell_setting triclinic
_symmetry_space_group_name_Hall '-P 1'
_symmetry_space_group_name_H-M 'P -1'
_cell_angle_alpha 72.6050(10)
_cell_angle_beta 81.3230(10)
_cell_angle_gamma 70.8890(10)
_cell_length_a 10.9311(8)
_cell_length_b 14.0064(10)
_cell_length_c 21.9075(16)
_diffrn_ambient_temperature 173(2)
_exptl_crystal_density_diffrn 1.656
_cod_database_code 4021102

loop_
_symmetry_equiv_pos_as_xyz
'x, y, z'
'-x, -y, -z'

loop_
_atom_site_label
_atom_site_type_symbol
_atom_site_fract_x
_atom_site_fract_y
_atom_site_fract_z
_atom_site_U_iso_or_equiv
_atom_site_adp_type
_atom_site_occupancy
_atom_site_symmetry_multiplicity
_atom_site_calc_flag
_atom_site_refinement_flags
_atom_site_disorder_assembly
_atom_site_disorder_group
C99 C 0.519(3) 0.6191(12) 0.5122(7) 0.070(3) Uiso 0.109(7) 1 d PD A -1
H99A H 0.4343 0.6603 0.4935 0.324 Uiso 0.109(7) 1 calc PR A -1
H99B H 0.5707 0.6665 0.5098 0.324 Uiso 0.109(7) 1 calc PR A -1
Cl1 Cl 0.6049(15) 0.5149(11) 0.4759(6) 0.270(3) Uiso 0.109(7) 1 d PD A -1
Cl2 Cl 0.5007(13) 0.5403(9) 0.5923(6) 0.070(3) Uiso 0.109(7) 1 d PD A -1
C99' C 0.605(6) 0.425(2) 0.5421(13) 0.070(3) Uiso 0.101(7) 1 d PDU A -2
H99C H 0.5262 0.4084 0.5659 0.324 Uiso 0.131(7) 1 calc PR A -2
H99D H 0.6776 0.3590 0.5470 0.324 Uiso 0.131(7) 1 calc PR A -2
Cl1' Cl 0.576(2) 0.4903(17) 0.4593(10) 0.070(3) Uiso 0.131(7) 1 d PDU A -2
Cl2' Cl 0.644(2) 0.5201(15) 0.5686(8) 0.070(3) Uiso 0.131(7) 1 d PDU A -2
Br3 Br 0.36488(5) 0.75857(4) 0.09873(3) 0.04273(16) Uani 1 1 d . . .
Br4 Br 0.63841(6) 1.18612(4) 0.16775(3) 0.05206(18) Uani 1 1 d . C .
N1 N 0.8870(5) 0.6786(4) 0.3506(2) 0.0583(13) Uani 1 1 d . . .
N2 N 0.7697(6) 0.5963(4) -0.1357(3) 0.0618(14) Uani 1 1 d . . .
O2 O 0.9660(6) 0.8134(4) 0.2986(2) 0.0860(16) Uani 1 1 d . . .
O1 O 0.7927(9) 0.5491(5) 0.3987(3) 0.130(3) Uani 1 1 d . . .
O3 O 0.5755(5) 0.5701(4) -0.0970(3) 0.0801(15) Uani 1 1 d . . .
O4 O 0.9703(5) 0.6157(4) -0.1697(2) 0.0696(13) Uani 1 1 d . . .
C4 C 0.8314(8) 0.6020(5) 0.3491(3) 0.0708(19) Uani 1 1 d . . .
C5 C 0.9262(6) 0.7441(5) 0.2957(3) 0.0582(15) Uani 1 1 d . . .
C3 C 0.8196(5) 0.5886(4) 0.2862(3) 0.0505(14) Uani 1 1 d . . .
C6 C 0.9203(5) 0.7267(4) 0.2326(3) 0.0459(13) Uani 1 1 d . . .
C21 C 0.8645(5) 0.6504(4) 0.2294(3) 0.0410(12) Uani 1 1 d . . .
C2 C 0.7657(6) 0.5141(4) 0.2833(3) 0.0521(14) Uani 1 1 d . . .
H22 H 0.7410 0.4689 0.3215 0.063 Uiso 1 1 calc R . .
C1 C 0.7476(5) 0.5057(4) 0.2239(3) 0.0474(13) Uani 1 1 d . . .
C20 C 0.7826(5) 0.5682(4) 0.1662(3) 0.0406(12) Uani 1 1 d . . .
C22 C 0.8563(5) 0.6347(4) 0.1696(3) 0.0391(11) Uani 1 1 d . . .
C7 C 0.9690(5) 0.7832(4) 0.1777(3) 0.0467(13) Uani 1 1 d . . .
H17 H 1.0010 0.8378 0.1793 0.056 Uiso 1 1 calc R . .
C8 C 0.9720(5) 0.7611(4) 0.1198(3) 0.0414(12) Uani 1 1 d . . .
H18 H 1.0098 0.7993 0.0826 0.050 Uiso 1 1 calc R . .
C9 C 0.9212(4) 0.6846(3) 0.1142(2) 0.0368(11) Uani 1 1 d . . .
C10 C 0.9288(5) 0.6555(3) 0.0547(2) 0.0364(11) Uani 1 1 d . . .
C19 C 0.7509(5) 0.5758(4) 0.1022(3) 0.0433(12) Uani 1 1 d . . .
C23 C 0.8299(5) 0.6128(4) 0.0484(3) 0.0388(11) Uani 1 1 d . . .
C18 C 0.6434(5) 0.5518(4) 0.0906(3) 0.0499(14) Uani 1 1 d . . .
H28 H 0.5871 0.5301 0.1257 0.060 Uiso 1 1 calc R . .
C17 C 0.6168(6) 0.5590(4) 0.0284(3) 0.0556(16) Uani 1 1 d . B .
H27 H 0.5391 0.5481 0.0216 0.067 Uiso 1 1 calc R . .
C24 C 0.8114(5) 0.6055(4) -0.0126(3) 0.0401(12) Uani 1 1 d . B .
C11 C 1.0199(5) 0.6654(4) 0.0031(3) 0.0405(12) Uani 1 1 d . . .
C12 C 1.0096(5) 0.6458(4) -0.0548(3) 0.0433(12) Uani 1 1 d . B .
H25 H 1.0767 0.6489 -0.0877 0.052 Uiso 1 1 calc R . .
C13 C 0.9026(5) 0.6222(4) -0.0639(3) 0.0445(13) Uani 1 1 d . . .
C16 C 0.7005(6) 0.5814(4) -0.0220(3) 0.0506(14) Uani 1 1 d . . .
C15 C 0.6766(7) 0.5829(5) -0.0873(4) 0.0650(19) Uani 1 1 d . B .
C14 C 0.8862(6) 0.6109(4) -0.1270(3) 0.0540(15) Uani 1 1 d . B .
C60 C 0.8983(7) 0.6884(6) 0.4156(3) 0.0702(19) Uani 1 1 d . . .
C61 C 1.0373(7) 0.6686(7) 0.4294(4) 0.089(2) Uani 1 1 d . . .
H61A H 1.0903 0.5985 0.4248 0.107 Uiso 1 1 calc R . .
H61B H 1.0733 0.7216 0.3981 0.107 Uiso 1 1 calc R . .
C62 C 1.0444(9) 0.6743(8) 0.4966(4) 0.099(3) Uani 1 1 d . . .
H62A H 1.1332 0.6730 0.5022 0.119 Uiso 1 1 calc R . .
H62B H 1.0271 0.6118 0.5278 0.119 Uiso 1 1 calc R . .
C63 C 0.9460(8) 0.7745(8) 0.5114(4) 0.098(3) Uani 1 1 d . . .
H63A H 0.9472 0.7699 0.5573 0.118 Uiso 1 1 calc R . .
H63B H 0.9733 0.8364 0.4859 0.118 Uiso 1 1 calc R . .
C64 C 0.8116(7) 0.7896(7) 0.4965(3) 0.077(2) Uani 1 1 d . . .
H64A H 0.7550 0.8579 0.5025 0.093 Uiso 1 1 calc R . .
H64B H 0.7789 0.7339 0.5270 0.093 Uiso 1 1 calc R . .
C65 C 0.8038(7) 0.7865(6) 0.4285(3) 0.0722(19) Uani 1 1 d . . .
H65A H 0.7148 0.7893 0.4223 0.087 Uiso 1 1 calc R . .
H65B H 0.8233 0.8485 0.3978 0.087 Uiso 1 1 calc R . .
C70 C 0.7269(10) 0.6014(7) -0.1966(4) 0.0585(19) Uani 0.67 1 d PDU B 1
C71 C 0.8018(14) 0.5016(9) -0.2155(5) 0.072(2) Uani 0.67 1 d PDU B 1
H71A H 0.7871 0.4404 -0.1819 0.087 Uiso 0.67 1 calc PR B 1
H71B H 0.8957 0.4940 -0.2196 0.087 Uiso 0.67 1 calc PR B 1
C72 C 0.7577(18) 0.5046(8) -0.2795(6) 0.078(2) Uani 0.67 1 d PDU B 1
H72A H 0.8136 0.4420 -0.2931 0.094 Uiso 0.67 1 calc PR B 1
H72B H 0.6677 0.5004 -0.2729 0.094 Uiso 0.67 1 calc PR B 1
C73 C 0.7622(13) 0.6005(8) -0.3320(5) 0.086(2) Uani 0.67 1 d PDU B 1
H73A H 0.8537 0.5980 -0.3450 0.103 Uiso 0.67 1 calc PR B 1
H73B H 0.7209 0.6020 -0.3697 0.103 Uiso 0.67 1 calc PR B 1
C74 C 0.6938(15) 0.6979(8) -0.3111(5) 0.074(2) Uani 0.67 1 d PDU B 1
H74A H 0.5995 0.7072 -0.3068 0.088 Uiso 0.67 1 calc PR B 1
H74B H 0.7088 0.7587 -0.3450 0.088 Uiso 0.67 1 calc PR B 1
C75 C 0.7365(12) 0.6985(8) -0.2475(5) 0.064(2) Uani 0.67 1 d PDU B 1
H75A H 0.8270 0.7012 -0.2531 0.076 Uiso 0.67 1 calc PR B 1
H75B H 0.6803 0.7615 -0.2344 0.076 Uiso 0.67 1 calc PR B 1
C70' C 0.790(2) 0.5824(14) -0.2088(9) 0.062(3) Uani 0.33 1 d PDU B 2
C71' C 0.771(3) 0.4814(15) -0.2105(10) 0.066(3) Uani 0.33 1 d PDU B 2
H71C H 0.6867 0.4763 -0.1881 0.079 Uiso 0.33 1 calc PR B 2
H71D H 0.8403 0.4214 -0.1874 0.079 Uiso 0.33 1 calc PR B 2
C72' C 0.774(4) 0.4753(16) -0.2795(11) 0.074(3) Uani 0.33 1 d PDU B 2
H72C H 0.8636 0.4650 -0.2985 0.089 Uiso 0.33 1 calc PR B 2
H72D H 0.7480 0.4133 -0.2785 0.089 Uiso 0.33 1 calc PR B 2
C73' C 0.686(2) 0.5708(15) -0.3214(10) 0.082(3) Uani 0.33 1 d PDU B 2
H73C H 0.6994 0.5652 -0.3660 0.098 Uiso 0.33 1 calc PR B 2
H73D H 0.5946 0.5751 -0.3069 0.098 Uiso 0.33 1 calc PR B 2
C74' C 0.712(3) 0.6680(16) -0.3193(9) 0.078(3) Uani 0.33 1 d PDU B 2
H74C H 0.6489 0.7297 -0.3450 0.094 Uiso 0.33 1 calc PR B 2
H74D H 0.7999 0.6674 -0.3392 0.094 Uiso 0.33 1 calc PR B 2
C75' C 0.704(3) 0.6794(15) -0.2509(10) 0.069(3) Uani 0.33 1 d PDU B 2
H75C H 0.7305 0.7411 -0.2522 0.083 Uiso 0.33 1 calc PR B 2
H75D H 0.6131 0.6909 -0.2329 0.083 Uiso 0.33 1 calc PR B 2
Br2 Br 1.17408(5) 0.69921(4) 0.00565(3) 0.05107(17) Uani 1 1 d . . .
N3 N 0.4319(5) 0.8675(4) 0.4103(2) 0.0548(13) Uani 1 1 d . . .
N4 N 0.7868(4) 0.9282(3) -0.11204(18) 0.0354(9) Uani 1 1 d . . .
O5 O 0.3775(4) 0.7235(4) 0.41115(19) 0.0686(12) Uani 1 1 d . . .
O6 O 0.4729(5) 1.0197(4) 0.40288(19) 0.0758(14) Uani 1 1 d . . .
O7 O 0.6476(3) 0.8413(3) -0.11932(16) 0.0438(8) Uani 1 1 d . . .
O8 O 0.9226(3) 1.0143(3) -0.10072(15) 0.0411(8) Uani 1 1 d . . .
Br1 Br 0.67844(7) 0.39417(5) 0.22935(4) 0.0653(2) Uani 1 1 d . . .
C30 C 0.4758(6) 0.9536(6) 0.3777(3) 0.0583(16) Uani 1 1 d . C .
C31 C 0.4265(5) 0.7914(5) 0.3818(2) 0.0509(15) Uani 1 1 d . C .
C32 C 0.5238(5) 0.9606(4) 0.3093(2) 0.0441(13) Uani 1 1 d . . .
C33 C 0.4778(5) 0.8003(4) 0.3143(2) 0.0426(13) Uani 1 1 d . . .
C34 C 0.5225(4) 0.8846(4) 0.2795(2) 0.0380(11) Uani 1 1 d . C .
C35 C 0.5627(5) 1.0458(5) 0.2742(2) 0.0454(13) Uani 1 1 d . C .
H35 H 0.5589 1.0990 0.2936 0.054 Uiso 1 1 calc R . .
C36 C 0.6078(5) 1.0550(4) 0.2101(2) 0.0378(11) Uani 1 1 d . . .
C37 C 0.6169(4) 0.9788(4) 0.1793(2) 0.0309(10) Uani 1 1 d . C .
C38 C 0.5624(4) 0.8972(4) 0.2135(2) 0.0320(10) Uani 1 1 d . . .
C39 C 0.5417(4) 0.8269(4) 0.1821(2) 0.0313(10) Uani 1 1 d . C .
C40 C 0.5058(5) 0.7396(4) 0.2202(2) 0.0417(12) Uani 1 1 d . . .
H40 H 0.5016 0.6886 0.2008 0.050 Uiso 1 1 calc R C .
C41 C 0.4761(5) 0.7252(4) 0.2859(2) 0.0448(13) Uani 1 1 d . C .
H41 H 0.4548 0.6639 0.3110 0.054 Uiso 1 1 calc R . .
C42 C 0.6789(4) 0.9748(3) 0.1149(2) 0.0298(10) Uani 1 1 d . . .
C43 C 0.5596(4) 0.8515(3) 0.1121(2) 0.0287(9) Uani 1 1 d . . .
C44 C 0.6420(4) 0.9150(3) 0.0819(2) 0.0281(9) Uani 1 1 d . C .
C45 C 0.7737(4) 1.0216(4) 0.0863(2) 0.0337(10) Uani 1 1 d . C .
H45 H 0.8041 1.0562 0.1094 0.040 Uiso 1 1 calc R . .
C46 C 0.8263(4) 1.0199(3) 0.0246(2) 0.0326(10) Uani 1 1 d . . .
H46 H 0.8927 1.0518 0.0066 0.039 Uiso 1 1 calc R C .
C47 C 0.5051(4) 0.8178(3) 0.0714(2) 0.0317(10) Uani 1 1 d . C .
C48 C 0.5444(4) 0.8296(3) 0.0069(2) 0.0322(10) Uani 1 1 d . . .
H48 H 0.5044 0.8062 -0.0191 0.039 Uiso 1 1 calc R C .
C49 C 0.6411(4) 0.8753(3) -0.0195(2) 0.0290(10) Uani 1 1 d . C .
C50 C 0.6894(4) 0.9200(3) 0.0173(2) 0.0276(9) Uani 1 1 d . . .
C51 C 0.7829(4) 0.9725(3) -0.0106(2) 0.0307(10) Uani 1 1 d . C .
C52 C 0.8376(4) 0.9732(4) -0.0774(2) 0.0326(10) Uani 1 1 d . C .
C53 C 0.6904(4) 0.8792(3) -0.0873(2) 0.0306(10) Uani 1 1 d . C .
C80 C 0.3656(12) 0.8571(15) 0.4753(6) 0.066(3) Uani 0.60 1 d PDU C 1
C81 C 0.4544(10) 0.8162(12) 0.5258(5) 0.071(3) Uani 0.60 1 d PDU C 1
H81A H 0.5093 0.8627 0.5193 0.085 Uiso 0.60 1 calc PR C 1
H81B H 0.5121 0.7461 0.5233 0.085 Uiso 0.60 1 calc PR C 1
C82 C 0.3860(11) 0.8069(11) 0.5920(5) 0.071(3) Uani 0.60 1 d PDU C 1
H82A H 0.4477 0.7985 0.6234 0.085 Uiso 0.60 1 calc PR C 1
H82B H 0.3561 0.7437 0.6049 0.085 Uiso 0.60 1 calc PR C 1
C83 C 0.2683(10) 0.9051(11) 0.5930(5) 0.084(2) Uani 0.60 1 d PDU C 1
H83A H 0.2282 0.9007 0.6370 0.101 Uiso 0.60 1 calc PR C 1
H83B H 0.2958 0.9694 0.5777 0.101 Uiso 0.60 1 calc PR C 1
C84 C 0.1712(13) 0.9072(18) 0.5479(7) 0.069(2) Uani 0.60 1 d PDU C 1
H84A H 0.1405 0.8447 0.5658 0.083 Uiso 0.60 1 calc PR C 1
H84B H 0.0951 0.9700 0.5466 0.083 Uiso 0.60 1 calc PR C 1
C85 C 0.2274(13) 0.909(2) 0.4799(7) 0.065(3) Uani 0.60 1 d PDU C 1
H85A H 0.1823 0.8743 0.4611 0.078 Uiso 0.60 1 calc PR C 1
H85B H 0.2097 0.9826 0.4540 0.078 Uiso 0.60 1 calc PR C 1
C80' C 0.3878(19) 0.8667(18) 0.4818(8) 0.059(3) Uani 0.40 1 d PDU C 2
C81' C 0.4400(13) 0.7635(13) 0.5251(6) 0.052(3) Uani 0.40 1 d PDU C 2
H81C H 0.5359 0.7439 0.5227 0.062 Uiso 0.40 1 calc PR C 2
H81D H 0.4149 0.7107 0.5124 0.062 Uiso 0.40 1 calc PR C 2
C82' C 0.3874(12) 0.7654(16) 0.5932(6) 0.060(3) Uani 0.40 1 d PDU C 2
H82C H 0.4162 0.8157 0.6067 0.072 Uiso 0.40 1 calc PR C 2
H82D H 0.4211 0.6950 0.6228 0.072 Uiso 0.40 1 calc PR C 2
C83' C 0.2375(11) 0.7983(12) 0.5960(5) 0.050(2) Uani 0.40 1 d PDU C 2
H83C H 0.2089 0.7448 0.5858 0.060 Uiso 0.40 1 calc PR C 2
H83D H 0.2025 0.8028 0.6398 0.060 Uiso 0.40 1 calc PR C 2
C84' C 0.185(2) 0.906(2) 0.5475(9) 0.065(3) Uani 0.40 1 d PDU C 2
H84C H 0.0904 0.9199 0.5452 0.078 Uiso 0.40 1 calc PR C 2
H84D H 0.1963 0.9607 0.5639 0.078 Uiso 0.40 1 calc PR C 2
C85' C 0.2482(19) 0.915(3) 0.4800(9) 0.062(3) Uani 0.40 1 d PDU C 2
H85C H 0.2115 0.8804 0.4571 0.075 Uiso 0.40 1 calc PR C 2
H85D H 0.2293 0.9900 0.4561 0.075 Uiso 0.40 1 calc PR C 2
C90 C 0.8252(10) 0.9373(8) -0.1826(6) 0.037(2) Uani 0.62 1 d PDU D 1
C91 C 0.9637(10) 0.8688(9) -0.1904(5) 0.050(3) Uani 0.62 1 d PDU D 1
H91A H 1.0242 0.8969 -0.1768 0.060 Uiso 0.62 1 calc PR D 1
H91B H 0.9734 0.7968 -0.1628 0.060 Uiso 0.62 1 calc PR D 1
C92 C 0.9975(10) 0.8659(9) -0.2595(5) 0.055(3) Uani 0.62 1 d PDU D 1
H92A H 0.9438 0.8302 -0.2715 0.066 Uiso 0.62 1 calc PR D 1
H92B H 1.0897 0.8250 -0.2644 0.066 Uiso 0.62 1 calc PR D 1
C93 C 0.9748(14) 0.9760(10) -0.3044(7) 0.049(2) Uani 0.62 1 d PDU D 1
H93A H 0.9891 0.9717 -0.3493 0.059 Uiso 0.62 1 calc PR D 1
H93B H 1.0385 1.0073 -0.2969 0.059 Uiso 0.62 1 calc PR D 1
C94 C 0.8377(11) 1.0469(7) -0.2944(5) 0.042(2) Uani 0.62 1 d PDU D 1
H94A H 0.8297 1.1190 -0.3216 0.050 Uiso 0.62 1 calc PR D 1
H94B H 0.7744 1.0214 -0.3079 0.050 Uiso 0.62 1 calc PR D 1
C95 C 0.8060(13) 1.0492(7) -0.2247(5) 0.037(2) Uani 0.62 1 d PDU D 1
H95A H 0.7150 1.0921 -0.2192 0.044 Uiso 0.62 1 calc PR D 1
H95B H 0.8634 1.0811 -0.2121 0.044 Uiso 0.62 1 calc PR D 1
C90' C 0.8535(14) 0.9170(16) -0.1767(9) 0.037(3) Uani 0.38 1 d PDU D 2
C91' C 1.0012(14) 0.8850(15) -0.1845(8) 0.040(3) Uani 0.38 1 d PDU D 2
H91C H 1.0328 0.9415 -0.1807 0.048 Uiso 0.38 1 calc PR D 2
H91D H 1.0384 0.8207 -0.1505 0.048 Uiso 0.38 1 calc PR D 2
C92' C 1.0430(16) 0.8648(15) -0.2498(8) 0.049(3) Uani 0.38 1 d PDU D 2
H92C H 1.0165 0.8048 -0.2520 0.059 Uiso 0.38 1 calc PR D 2
H92D H 1.1387 0.8461 -0.2560 0.059 Uiso 0.38 1 calc PR D 2
C93' C 0.983(2) 0.9608(19) -0.3031(11) 0.049(3) Uani 0.38 1 d PDU D 2
H93C H 1.0002 0.9413 -0.3441 0.059 Uiso 0.38 1 calc PR D 2
H93D H 1.0251 1.0152 -0.3071 0.059 Uiso 0.38 1 calc PR D 2
C94' C 0.837(2) 1.0072(14) -0.2919(8) 0.046(3) Uani 0.38 1 d PDU D 2
H94C H 0.8068 1.0759 -0.3238 0.055 Uiso 0.38 1 calc PR D 2
H94D H 0.7922 0.9602 -0.2988 0.055 Uiso 0.38 1 calc PR D 2
C95' C 0.799(2) 1.0219(13) -0.2250(9) 0.041(3) Uani 0.38 1 d PDU D 2
H95C H 0.7030 1.0462 -0.2185 0.049 Uiso 0.38 1 calc PR D 2
H95D H 0.8338 1.0752 -0.2192 0.049 Uiso 0.38 1 calc PR D 2

loop_
_atom_site_aniso_label
_atom_site_aniso_U_11
_atom_site_aniso_U_22
_atom_site_aniso_U_33
_atom_site_aniso_U_23
_atom_site_aniso_U_13
_atom_site_aniso_U_12
Br3 0.0345(3) 0.0460(3) 0.0490(3) -0.0090(2) 0.0037(2) -0.0199(2)
Br4 0.0599(4) 0.0522(3) 0.0549(3) -0.0291(3) 0.0143(3) -0.0253(3)
N1 0.064(3) 0.061(3) 0.046(3) -0.015(2) -0.009(2) -0.009(3)
N2 0.081(4) 0.052(3) 0.060(3) -0.008(2) -0.033(3) -0.023(3)
O2 0.130(5) 0.097(4) 0.065(3) -0.038(3) 0.004(3) -0.067(4)
O1 0.254(9) 0.111(5) 0.051(3) 0.010(3) -0.024(4) -0.108(6)
O3 0.078(3) 0.080(3) 0.099(4) -0.022(3) -0.042(3) -0.031(3)
O4 0.065(3) 0.075(3) 0.062(3) -0.032(2) -0.019(2) 0.007(2)
C4 0.090(5) 0.050(4) 0.064(4) -0.002(3) -0.017(4) -0.017(4)
C5 0.065(4) 0.057(4) 0.060(4) -0.026(3) -0.007(3) -0.017(3)
C3 0.048(3) 0.041(3) 0.051(3) -0.006(3) -0.006(3) -0.002(3)
C6 0.046(3) 0.039(3) 0.051(3) -0.015(2) -0.008(2) -0.005(2)
C21 0.037(3) 0.029(3) 0.050(3) -0.007(2) -0.009(2) -0.001(2)
C2 0.057(3) 0.035(3) 0.058(4) -0.004(3) -0.003(3) -0.013(3)
C1 0.039(3) 0.034(3) 0.067(4) -0.011(3) 0.000(3) -0.011(2)
C20 0.033(3) 0.026(2) 0.056(3) -0.007(2) -0.002(2) -0.004(2)
C22 0.036(3) 0.027(2) 0.050(3) -0.007(2) -0.012(2) -0.002(2)
C7 0.048(3) 0.037(3) 0.058(3) -0.014(3) -0.011(3) -0.011(2)
C8 0.042(3) 0.030(3) 0.050(3) -0.005(2) -0.012(2) -0.009(2)
C9 0.031(2) 0.025(2) 0.052(3) -0.009(2) -0.009(2) -0.0046(19)
C10 0.038(3) 0.024(2) 0.045(3) -0.005(2) -0.014(2) -0.005(2)
C19 0.040(3) 0.026(2) 0.067(4) -0.017(2) -0.009(3) -0.006(2)
C23 0.034(3) 0.025(2) 0.055(3) -0.010(2) -0.012(2) -0.004(2)
C18 0.038(3) 0.037(3) 0.078(4) -0.021(3) -0.006(3) -0.010(2)
C17 0.046(3) 0.043(3) 0.088(5) -0.025(3) -0.023(3) -0.013(3)
C24 0.040(3) 0.023(2) 0.056(3) -0.010(2) -0.017(2) -0.002(2)
C11 0.040(3) 0.026(2) 0.055(3) -0.006(2) -0.014(2) -0.009(2)
C12 0.046(3) 0.030(3) 0.045(3) -0.005(2) -0.006(2) -0.004(2)
C13 0.052(3) 0.027(3) 0.050(3) -0.010(2) -0.017(3) -0.001(2)
C16 0.051(3) 0.034(3) 0.072(4) -0.018(3) -0.024(3) -0.006(2)
C15 0.079(5) 0.039(3) 0.081(5) -0.009(3) -0.042(4) -0.012(3)
C14 0.065(4) 0.035(3) 0.055(4) -0.011(3) -0.021(3) 0.002(3)
C60 0.072(4) 0.077(5) 0.054(4) -0.024(3) -0.024(3) 0.003(4)
C61 0.062(4) 0.118(7) 0.086(5) -0.045(5) -0.022(4) -0.004(4)
C62 0.093(6) 0.119(7) 0.083(6) -0.023(5) -0.043(5) -0.016(5)
C63 0.087(6) 0.150(9) 0.077(5) -0.045(6) -0.014(4) -0.042(6)
C64 0.079(5) 0.104(6) 0.059(4) -0.033(4) 0.000(4) -0.032(4)
C65 0.060(4) 0.095(5) 0.064(4) -0.032(4) -0.007(3) -0.015(4)
C70 0.067(5) 0.055(4) 0.055(3) -0.022(3) -0.025(4) -0.004(3)
C71 0.083(5) 0.067(4) 0.064(3) -0.033(3) -0.022(4) 0.003(4)
C72 0.090(5) 0.076(4) 0.071(4) -0.041(3) -0.025(4) 0.000(4)
C73 0.100(6) 0.091(5) 0.062(4) -0.034(3) -0.018(4) -0.004(5)
C74 0.085(5) 0.076(4) 0.055(4) -0.022(3) -0.025(4) -0.004(4)
C75 0.068(5) 0.066(4) 0.055(4) -0.018(3) -0.025(4) -0.006(4)
C70' 0.075(6) 0.060(5) 0.055(4) -0.025(4) -0.024(4) -0.008(4)
C71' 0.078(6) 0.063(4) 0.064(4) -0.035(4) -0.023(4) -0.005(4)
C72' 0.084(6) 0.075(5) 0.068(5) -0.040(4) -0.027(5) -0.002(5)
C73' 0.091(6) 0.086(6) 0.064(5) -0.033(4) -0.025(5) -0.001(5)
C74' 0.090(6) 0.078(5) 0.057(4) -0.023(5) -0.022(5) 0.001(5)
C75' 0.078(6) 0.066(5) 0.057(4) -0.022(4) -0.020(4) -0.002(5)
Br2 0.0474(3) 0.0482(3) 0.0647(4) -0.0166(3) -0.0006(3) -0.0234(3)
N3 0.049(3) 0.072(3) 0.025(2) -0.008(2) 0.0068(19) -0.002(2)
N4 0.039(2) 0.043(2) 0.029(2) -0.0159(17) 0.0096(17) -0.0173(18)
O5 0.073(3) 0.081(3) 0.036(2) 0.000(2) 0.013(2) -0.024(2)
O6 0.101(4) 0.093(4) 0.035(2) -0.033(2) 0.012(2) -0.024(3)
O7 0.053(2) 0.056(2) 0.0316(18) -0.0174(16) 0.0020(16) -0.0246(18)
O8 0.0341(18) 0.059(2) 0.0326(18) -0.0120(16) 0.0065(14) -0.0211(17)
Br1 0.0661(4) 0.0466(3) 0.0851(5) -0.0089(3) 0.0029(3) -0.0305(3)
C30 0.047(3) 0.079(4) 0.032(3) -0.014(3) 0.001(2) 0.001(3)
C31 0.038(3) 0.065(4) 0.028(3) -0.001(3) 0.002(2) 0.000(3)
C32 0.035(3) 0.059(3) 0.027(2) -0.014(2) 0.000(2) 0.002(2)
C33 0.033(3) 0.045(3) 0.031(3) 0.001(2) 0.000(2) 0.003(2)
C34 0.028(2) 0.047(3) 0.026(2) -0.006(2) -0.0015(19) 0.002(2)
C35 0.043(3) 0.058(3) 0.036(3) -0.022(3) 0.002(2) -0.010(3)
C36 0.035(3) 0.042(3) 0.035(3) -0.013(2) -0.001(2) -0.008(2)
C37 0.022(2) 0.037(2) 0.031(2) -0.0103(19) -0.0027(18) -0.0026(19)
C38 0.021(2) 0.037(3) 0.028(2) -0.0051(19) -0.0005(18) 0.0006(19)
C39 0.024(2) 0.033(2) 0.029(2) -0.0053(19) 0.0037(18) -0.0030(19)
C40 0.034(3) 0.036(3) 0.043(3) -0.004(2) 0.002(2) -0.003(2)
C41 0.039(3) 0.045(3) 0.033(3) 0.004(2) 0.005(2) -0.007(2)
C42 0.024(2) 0.034(2) 0.029(2) -0.0069(19) -0.0041(18) -0.0047(19)
C43 0.024(2) 0.026(2) 0.034(2) -0.0082(18) 0.0004(18) -0.0041(18)
C44 0.021(2) 0.028(2) 0.029(2) -0.0070(18) 0.0005(17) -0.0020(18)
C45 0.032(2) 0.034(2) 0.037(3) -0.015(2) 0.001(2) -0.010(2)
C46 0.030(2) 0.032(2) 0.036(3) -0.007(2) 0.0006(19) -0.012(2)
C47 0.024(2) 0.026(2) 0.041(3) -0.0046(19) 0.0018(19) -0.0071(18)
C48 0.030(2) 0.032(2) 0.034(3) -0.010(2) -0.0004(19) -0.0082(19)
C49 0.025(2) 0.027(2) 0.031(2) -0.0078(18) -0.0008(18) -0.0024(18)
C50 0.021(2) 0.029(2) 0.027(2) -0.0064(18) -0.0012(17) -0.0016(18)
C51 0.029(2) 0.032(2) 0.030(2) -0.0065(19) -0.0012(18) -0.0089(19)
C52 0.028(2) 0.035(2) 0.030(2) -0.0065(19) 0.0039(19) -0.008(2)
C53 0.032(2) 0.028(2) 0.027(2) -0.0061(19) -0.0008(19) -0.0045(19)
C80 0.040(4) 0.115(5) 0.023(3) -0.016(4) 0.002(3) -0.002(4)
C81 0.048(4) 0.122(5) 0.032(3) -0.023(4) -0.005(3) -0.009(4)
C82 0.059(4) 0.117(6) 0.028(3) -0.025(4) -0.004(3) -0.009(4)
C83 0.065(4) 0.126(5) 0.045(4) -0.029(4) 0.003(3) -0.006(4)
C84 0.046(4) 0.110(5) 0.037(3) -0.023(4) 0.011(3) -0.007(4)
C85 0.039(4) 0.110(5) 0.036(3) -0.022(3) 0.004(3) -0.009(4)
C80' 0.037(4) 0.111(5) 0.022(4) -0.021(4) -0.001(3) -0.011(5)
C81' 0.032(4) 0.102(6) 0.025(4) -0.022(4) -0.002(3) -0.021(4)
C82' 0.046(4) 0.106(6) 0.027(3) -0.024(4) 0.000(4) -0.017(5)
C83' 0.039(4) 0.100(5) 0.018(3) -0.030(3) 0.006(3) -0.019(4)
C84' 0.044(4) 0.109(5) 0.033(4) -0.025(4) 0.007(3) -0.010(4)
C85' 0.039(5) 0.110(5) 0.029(3) -0.021(4) 0.002(4) -0.009(5)
C90 0.035(4) 0.044(4) 0.027(3) -0.013(3) 0.010(3) -0.006(3)
C91 0.047(5) 0.048(4) 0.035(3) -0.009(3) 0.008(4) 0.006(4)
C92 0.054(5) 0.054(3) 0.037(4) -0.013(3) 0.015(4) 0.004(4)
C93 0.052(4) 0.053(4) 0.031(3) -0.015(3) 0.011(3) -0.003(3)
C94 0.045(3) 0.047(4) 0.028(3) -0.011(3) 0.003(3) -0.006(4)
C95 0.034(3) 0.043(4) 0.029(3) -0.012(3) 0.001(3) -0.005(3)
C90' 0.033(5) 0.043(5) 0.030(4) -0.009(4) 0.000(4) -0.007(4)
C91' 0.034(5) 0.046(5) 0.033(4) -0.011(4) 0.000(5) -0.003(4)
C92' 0.046(5) 0.053(4) 0.035(4) -0.012(4) 0.005(4) 0.001(4)
C93' 0.050(4) 0.053(5) 0.032(4) -0.013(4) 0.009(4) -0.001(4)
C94' 0.047(4) 0.053(5) 0.029(3) -0.012(4) -0.001(4) -0.003(5)
C95' 0.036(4) 0.049(5) 0.030(4) -0.011(4) 0.000(3) -0.001(4)

loop_
_geom_bond_atom_site_label_1
_geom_bond_atom_site_label_2
_geom_bond_distance
_geom_bond_site_symmetry_2
_geom_bond_publ_flag
C99 Cl1 1.794(5) . ?
C99 Cl2 1.794(5) . ?
C99 H99A 0.9900 . ?
C99 H99B 0.9900 . ?
C99' Cl2' 1.793(5) . ?
C99' Cl1' 1.795(5) . ?
C99' H99C 0.9900 . ?
C99' H99D 0.9900 . ?
Br3 C47 1.912(4) . ?
Br4 C36 1.907(5) . ?
N1 C5 1.385(8) . ?
N1 C4 1.405(9) . ?
N1 C60 1.496(8) . ?
N2 C15 1.371(9) . ?
N2 C14 1.403(8) . ?
N2 C70 1.452(10) . ?
N2 C70' 1.64(2) . ?
O2 C5 1.207(7) . ?
O1 C4 1.221(9) . ?
O3 C15 1.234(8) . ?
O4 C14 1.211(8) . ?
C4 C3 1.475(9) . ?
C5 C6 1.488(8) . ?
C3 C2 1.376(8) . ?
C3 C21 1.411(8) . ?
C6 C7 1.366(8) . ?
C6 C21 1.415(7) . ?
C21 C22 1.413(7) . ?
C2 C1 1.388(8) . ?
C2 H22 0.9500 . ?
C1 C20 1.387(7) . ?
C1 Br1 1.913(5) . ?
C20 C22 1.440(7) . ?
C20 C19 1.458(8) . ?
C22 C9 1.422(7) . ?
C7 C8 1.386(8) . ?
C7 H17 0.9500 . ?
C8 C9 1.401(7) . ?
C8 H18 0.9500 . ?
C9 C10 1.460(7) . ?
C10 C11 1.396(7) . ?
C10 C23 1.437(7) . ?
C19 C18 1.399(7) . ?
C19 C23 1.422(8) . ?
C23 C24 1.420(7) . ?
C18 C17 1.404(9) . ?
C18 H28 0.9500 . ?
C17 C16 1.353(9) . ?
C17 H27 0.9500 . ?
C24 C13 1.403(8) . ?
C24 C16 1.417(7) . ?
C11 C12 1.402(7) . ?
C11 Br2 1.907(5) . ?
C12 C13 1.371(8) . ?
C12 H25 0.9500 . ?
C13 C14 1.481(8) . ?
C16 C15 1.485(9) . ?
C60 C65 1.500(9) . ?
C60 C61 1.514(10) . ?
C61 C62 1.513(11) . ?
C61 H61A 0.9900 . ?
C61 H61B 0.9900 . ?
C62 C63 1.552(12) . ?
C62 H62A 0.9900 . ?
C62 H62B 0.9900 . ?
C63 C64 1.487(11) . ?
C63 H63A 0.9900 . ?
C63 H63B 0.9900 . ?
C64 C65 1.519(9) . ?
C64 H64A 0.9900 . ?
C64 H64B 0.9900 . ?
C65 H65A 0.9900 . ?
C65 H65B 0.9900 . ?
C70 C75 1.503(9) . ?
C70 C71 1.514(9) . ?
C71 C72 1.535(9) . ?
C71 H71A 0.9900 . ?
C71 H71B 0.9900 . ?
C72 C73 1.495(11) . ?
C72 H72A 0.9900 . ?
C72 H72B 0.9900 . ?
C73 C74 1.494(10) . ?
C73 H73A 0.9900 . ?
C73 H73B 0.9900 . ?
C74 C75 1.538(9) . ?
C74 H74A 0.9900 . ?
C74 H74B 0.9900 . ?
C75 H75A 0.9900 . ?
C75 H75B 0.9900 . ?
C70' C75' 1.505(10) . ?
C70' C71' 1.509(11) . ?
C71' C72' 1.535(10) . ?
C71' H71C 0.9900 . ?
C71' H71D 0.9900 . ?
C72' C73' 1.497(12) . ?
C72' H72C 0.9900 . ?
C72' H72D 0.9900 . ?
C73' C74' 1.495(12) . ?
C73' H73C 0.9900 . ?
C73' H73D 0.9900 . ?
C74' C75' 1.540(10) . ?
C74' H74C 0.9900 . ?
C74' H74D 0.9900 . ?
C75' H75C 0.9900 . ?
C75' H75D 0.9900 . ?
N3 C30 1.398(9) . ?
N3 C31 1.407(8) . ?
N3 C80 1.486(14) . ?
N3 C80' 1.57(2) . ?
N4 C52 1.388(6) . ?
N4 C53 1.398(6) . ?
N4 C90 1.517(12) . ?
N4 C90' 1.52(2) . ?
O5 C31 1.212(7) . ?
O6 C30 1.201(8) . ?
O7 C53 1.216(6) . ?
O8 C52 1.219(5) . ?
C30 C32 1.496(7) . ?
C31 C33 1.485(7) . ?
C32 C35 1.370(8) . ?
C32 C34 1.410(8) . ?
C33 C41 1.379(8) . ?
C33 C34 1.392(7) . ?
C34 C38 1.422(6) . ?
C35 C36 1.398(7) . ?
C35 H35 0.9500 . ?
C36 C37 1.394(7) . ?
C37 C38 1.422(7) . ?
C37 C42 1.480(6) . ?
C38 C39 1.445(7) . ?
C39 C40 1.397(7) . ?
C39 C43 1.466(6) . ?
C40 C41 1.396(7) . ?
C40 H40 0.9500 . ?
C41 H41 0.9500 . ?
C42 C45 1.379(6) . ?
C42 C44 1.434(6) . ?
C43 C47 1.402(7) . ?
C43 C44 1.426(6) . ?
C44 C50 1.420(6) . ?
C45 C46 1.391(6) . ?
C45 H45 0.9500 . ?
C46 C51 1.373(6) . ?
C46 H46 0.9500 . ?
C47 C48 1.391(6) . ?
C48 C49 1.379(6) . ?
C48 H48 0.9500 . ?
C49 C50 1.403(6) . ?
C49 C53 1.492(6) . ?
C50 C51 1.412(6) . ?
C51 C52 1.493(6) . ?
C80 C81 1.441(9) . ?
C80 C85 1.448(8) . ?
C81 C82 1.518(8) . ?
C81 H81A 0.9900 . ?
C81 H81B 0.9900 . ?
C82 C83 1.549(11) . ?
C82 H82A 0.9900 . ?
C82 H82B 0.9900 . ?
C83 C84 1.543(13) . ?
C83 H83A 0.9900 . ?
C83 H83B 0.9900 . ?
C84 C85 1.520(8) . ?
C84 H84A 0.9900 . ?
C84 H84B 0.9900 . ?
C85 H85A 0.9900 . ?
C85 H85B 0.9900 . ?
C80' C85' 1.454(9) . ?
C80' C81' 1.455(10) . ?
C81' C82' 1.521(9) . ?
C81' H81C 0.9900 . ?
C81' H81D 0.9900 . ?
C82' C83' 1.547(12) . ?
C82' H82C 0.9900 . ?
C82' H82D 0.9900 . ?
C83' C84' 1.546(13) . ?
C83' H83C 0.9900 . ?
C83' H83D 0.9900 . ?
C84' C85' 1.523(8) . ?
C84' H84C 0.9900 . ?
C84' H84D 0.9900 . ?
C85' H85C 0.9900 . ?
C85' H85D 0.9900 . ?
C90 C91 1.520(7) . ?
C90 C95 1.526(7) . ?
C91 C92 1.513(8) . ?
C91 H91A 0.9900 . ?
C91 H91B 0.9900 . ?
C92 C93 1.524(8) . ?
C92 H92A 0.9900 . ?
C92 H92B 0.9900 . ?
C93 C94 1.528(7) . ?
C93 H93A 0.9900 . ?
C93 H93B 0.9900 . ?
C94 C95 1.521(7) . ?
C94 H94A 0.9900 . ?
C94 H94B 0.9900 . ?
C95 H95A 0.9900 . ?
C95 H95B 0.9900 . ?
C90' C91' 1.524(8) . ?
C90' C95' 1.524(8) . ?
C91' C92' 1.515(9) . ?
C91' H91C 0.9900 . ?
C91' H91D 0.9900 . ?
C92' C93' 1.522(8) . ?
C92' H92C 0.9900 . ?
C92' H92D 0.9900 . ?
C93' C94' 1.527(8) . ?
C93' H93C 0.9900 . ?
C93' H93D 0.9900 . ?
C94' C95' 1.519(8) . ?
C94' H94C 0.9900 . ?
C94' H94D 0.9900 . ?
C95' H95C 0.9900 . ?
C95' H95D 0.9900 . ?
